data_4025481
loop_
_publ_author_name
'Saurav J. Sarma'
'Paul B. Jones'

_publ_section_title
;
 Photochemistry of 1,n-Dibenzyloxy-9,10-anthraquinones
;
_journal_name_full 'Journal of Organic Chemistry'
_journal_page_first 3806
_journal_page_last 3813
_journal_paper_doi 10.1021/jo100650u
_journal_volume 75
_journal_year 2010
_chemical_formula_moiety 'C22 H16 O4'
_chemical_formula_sum 'C22 H16 O4'
_chemical_formula_weight 344.35
_chemical_name_systematic
; 
 ? 
;
_space_group_IT_number 14
_symmetry_cell_setting monoclinic
_symmetry_space_group_name_Hall '-P 2ybc'
_symmetry_space_group_name_H-M 'P 1 21/c 1'
_atom_sites_solution_hydrogens geom
_atom_sites_solution_primary direct
_atom_sites_solution_secondary difmap
_audit_creation_method SHELXTL
_cell_angle_alpha 90.00
_cell_angle_beta 108.757(2)
_cell_angle_gamma 90.00
_cell_formula_units_Z 4
_cell_length_a 11.720(2)
_cell_length_b 16.457(3)
_cell_length_c 8.8734(17)
_cell_measurement_reflns_used 2827
_cell_measurement_temperature 193(2)
_cell_measurement_theta_max 24.39
_cell_measurement_theta_min 3.88
_cell_volume 1620.6(5)
_computing_cell_refinement 'Bruker SMART'
_computing_data_collection 'Bruker SMART'
_computing_data_reduction 'Bruker SAINT'
_computing_molecular_graphics 'Bruker SHELXTL'
_computing_publication_material 'Bruker SHELXTL'
_computing_structure_refinement 'Bruker SHELXTL'
_computing_structure_solution 'Bruker SHELXTL'
_diffrn_ambient_temperature 193(2)
_diffrn_measured_fraction_theta_full 0.997
_diffrn_measured_fraction_theta_max 0.997
_diffrn_measurement_device_type 'Bruker APEX CCD area detector'
_diffrn_measurement_method 'phi and omega scans'
_diffrn_radiation_monochromator graphite
_diffrn_radiation_source 'fine-focus sealed tube'
_diffrn_radiation_type MoK\a
_diffrn_radiation_wavelength 0.71073
_diffrn_reflns_av_R_equivalents 0.0455
_diffrn_reflns_av_sigmaI/netI 0.0392
_diffrn_reflns_limit_h_max 14
_diffrn_reflns_limit_h_min -14
_diffrn_reflns_limit_k_max 20
_diffrn_reflns_limit_k_min -20
_diffrn_reflns_limit_l_max 10
_diffrn_reflns_limit_l_min -10
_diffrn_reflns_number 13235
_diffrn_reflns_theta_full 26.00
_diffrn_reflns_theta_max 26.00
_diffrn_reflns_theta_min 3.88
_exptl_absorpt_coefficient_mu 0.097
_exptl_absorpt_correction_T_max 0.8622
_exptl_absorpt_correction_T_min 0.6844
_exptl_absorpt_correction_type multi-scan
_exptl_absorpt_process_details
;
 Data were corrected for absorption effects using the 
 multi-scan technique (SADABS).  The estimated 
 minimum and maximum transmission:   0.6844  0.8622
;
_exptl_crystal_colour yellow
_exptl_crystal_density_diffrn 1.411
_exptl_crystal_density_method 'not measured'
_exptl_crystal_description plate
_exptl_crystal_F_000 720
_exptl_crystal_size_max 0.23
_exptl_crystal_size_mid 0.20
_exptl_crystal_size_min 0.07
_refine_diff_density_max 0.249
_refine_diff_density_min -0.171
_refine_diff_density_rms 0.049
_refine_ls_extinction_method none
_refine_ls_goodness_of_fit_ref 1.083
_refine_ls_hydrogen_treatment mixed
_refine_ls_matrix_type full
_refine_ls_number_parameters 240
_refine_ls_number_reflns 3166
_refine_ls_number_restraints 0
_refine_ls_restrained_S_all 1.083
_refine_ls_R_factor_all 0.0692
_refine_ls_R_factor_gt 0.0538
_refine_ls_shift/su_max 0.000
_refine_ls_shift/su_mean 0.000
_refine_ls_structure_factor_coef Fsqd
_refine_ls_weighting_details 'calc w=1/[\s^2^(Fo^2^)+(0.0627P)^2^+0.3597P] where P=(Fo^2^+2Fc^2^)/3'
_refine_ls_weighting_scheme calc
_refine_ls_wR_factor_gt 0.1263
_refine_ls_wR_factor_ref 0.1340
_reflns_number_gt 2505
_reflns_number_total 3166
_reflns_threshold_expression >2sigma(I)
_cod_data_source_file jo100650u_si_007.cif
_cod_data_source_block a77p_35
_cod_depositor_comments
;
The following automatic conversions were performed:

'_symmetry_cell_setting' value 'Monoclinic' changed to 'monoclinic'
according to the built-in table from CIF Core dictionary named
'cif_core.dic' version 2.4.1 from 2010-06-29.

Automatic conversion script
Id: cif_fix_values 1646 2011-03-28 12:23:43Z adriana 
;
_cod_original_cell_volume 1620.5(5)
_cod_database_code 4025481

loop_
_symmetry_equiv_pos_as_xyz
'x, y, z'
'-x, y+1/2, -z+1/2'
'-x, -y, -z'
'x, -y-1/2, z-1/2'

loop_
_atom_site_label
_atom_site_type_symbol
_atom_site_fract_x
_atom_site_fract_y
_atom_site_fract_z
_atom_site_U_iso_or_equiv
_atom_site_adp_type
_atom_site_occupancy
_atom_site_symmetry_multiplicity
_atom_site_calc_flag
_atom_site_refinement_flags
_atom_site_disorder_assembly
_atom_site_disorder_group
O1 O 0.78136(12) 0.46632(8) 0.68011(14) 0.0367(3) Uani 1 1 d . . .
H1O H 0.713(2) 0.4939(15) 0.682(3) 0.056(7) Uiso 1 1 d . . .
O2 O 0.40557(13) 0.44411(10) 0.26538(17) 0.0575(4) Uani 1 1 d . . .
O3 O 0.75957(12) 0.30251(8) 0.81910(15) 0.0440(4) Uani 1 1 d . . .
O4 O 0.93502(12) 0.39394(9) 0.48320(16) 0.0464(4) Uani 1 1 d . . .
C1 C 0.74085(16) 0.39113(11) 0.5988(2) 0.0328(4) Uani 1 1 d . . .
C2 C 0.62255(17) 0.36766(11) 0.6156(2) 0.0358(4) Uani 1 1 d . . .
C3 C 0.64123(18) 0.32232(12) 0.7509(2) 0.0406(5) Uani 1 1 d . . .
C4 C 0.5456(2) 0.30124(14) 0.8021(3) 0.0549(6) Uani 1 1 d . . .
H4 H 0.5575 0.2722 0.8985 0.066 Uiso 1 1 calc R . .
C5 C 0.4315(2) 0.32436(16) 0.7063(3) 0.0629(7) Uani 1 1 d . . .
H5 H 0.3645 0.3119 0.7404 0.075 Uiso 1 1 calc R . .
C6 C 0.41081(19) 0.36483(14) 0.5628(3) 0.0532(6) Uani 1 1 d . . .
H6 H 0.3311 0.3777 0.4982 0.064 Uiso 1 1 calc R . .
C7 C 0.50871(17) 0.38628(12) 0.5152(2) 0.0404(5) Uani 1 1 d . . .
C8 C 0.50106(18) 0.41929(12) 0.3582(2) 0.0430(5) Uani 1 1 d . . .
C9 C 0.61289(18) 0.41748(12) 0.3137(2) 0.0404(5) Uani 1 1 d . . .
C10 C 0.6007(2) 0.43433(13) 0.1546(2) 0.0544(6) Uani 1 1 d . . .
H10 H 0.5231 0.4436 0.0800 0.065 Uiso 1 1 calc R . .
C11 C 0.7005(2) 0.43748(15) 0.1064(3) 0.0604(7) Uani 1 1 d . . .
H11 H 0.6916 0.4492 -0.0016 0.073 Uiso 1 1 calc R . .
C12 C 0.8135(2) 0.42385(14) 0.2130(2) 0.0528(6) Uani 1 1 d . . .
H12 H 0.8822 0.4264 0.1784 0.063 Uiso 1 1 calc R . .
C13 C 0.82741(18) 0.40632(12) 0.3710(2) 0.0391(5) Uani 1 1 d . . .
C14 C 0.72744(17) 0.40177(11) 0.4234(2) 0.0349(4) Uani 1 1 d . . .
C15 C 0.81936(17) 0.32087(11) 0.6985(2) 0.0359(4) Uani 1 1 d . . .
H15 H 0.8103 0.2724 0.6277 0.043 Uiso 1 1 calc R . .
C16 C 0.95036(17) 0.33160(11) 0.7879(2) 0.0363(4) Uani 1 1 d . . .
C17 C 1.03337(18) 0.28240(13) 0.7512(2) 0.0458(5) Uani 1 1 d . . .
H17 H 1.0068 0.2451 0.6654 0.055 Uiso 1 1 calc R . .
C18 C 1.15487(19) 0.28680(14) 0.8380(3) 0.0542(6) Uani 1 1 d . . .
H18 H 1.2108 0.2523 0.8121 0.065 Uiso 1 1 calc R . .
C19 C 1.1944(2) 0.34109(15) 0.9617(3) 0.0578(6) Uani 1 1 d . . .
H19 H 1.2777 0.3444 1.0210 0.069 Uiso 1 1 calc R . .
C20 C 1.1127(2) 0.39067(14) 0.9993(2) 0.0516(6) Uani 1 1 d . . .
H20 H 1.1399 0.4283 1.0845 0.062 Uiso 1 1 calc R . .
C21 C 0.99142(18) 0.38580(12) 0.9135(2) 0.0428(5) Uani 1 1 d . . .
H21 H 0.9357 0.4199 0.9408 0.051 Uiso 1 1 calc R . .
C22 C 1.0426(2) 0.40823(15) 0.4444(3) 0.0568(6) Uani 1 1 d . . .
H22A H 1.0408 0.4634 0.4019 0.085 Uiso 1 1 calc R . .
H22B H 1.0480 0.3687 0.3643 0.085 Uiso 1 1 calc R . .
H22C H 1.1128 0.4024 0.5404 0.085 Uiso 1 1 calc R . .

loop_
_atom_site_aniso_label
_atom_site_aniso_U_11
_atom_site_aniso_U_22
_atom_site_aniso_U_33
_atom_site_aniso_U_23
_atom_site_aniso_U_13
_atom_site_aniso_U_12
O1 0.0368(8) 0.0369(7) 0.0357(7) -0.0050(5) 0.0106(6) -0.0039(6)
O2 0.0444(9) 0.0637(11) 0.0507(9) -0.0112(7) -0.0039(7) 0.0121(7)
O3 0.0475(8) 0.0485(8) 0.0371(7) 0.0102(6) 0.0149(6) -0.0068(6)
O4 0.0399(8) 0.0560(9) 0.0477(8) 0.0095(7) 0.0201(7) 0.0014(6)
C1 0.0333(10) 0.0351(10) 0.0290(8) -0.0014(7) 0.0087(8) -0.0031(7)
C2 0.0385(10) 0.0352(10) 0.0357(9) -0.0082(8) 0.0146(8) -0.0068(8)
C3 0.0413(11) 0.0397(11) 0.0420(10) -0.0022(8) 0.0149(9) -0.0091(8)
C4 0.0608(15) 0.0543(14) 0.0571(13) 0.0032(11) 0.0292(12) -0.0140(11)
C5 0.0470(14) 0.0703(17) 0.0822(17) -0.0100(14) 0.0359(13) -0.0190(12)
C6 0.0368(11) 0.0528(13) 0.0682(14) -0.0115(11) 0.0145(11) -0.0076(10)
C7 0.0350(10) 0.0377(10) 0.0462(11) -0.0116(8) 0.0097(9) -0.0052(8)
C8 0.0405(11) 0.0385(11) 0.0405(10) -0.0109(9) -0.0001(9) 0.0008(9)
C9 0.0472(12) 0.0366(10) 0.0324(9) -0.0030(8) 0.0060(9) -0.0001(9)
C10 0.0677(15) 0.0528(13) 0.0307(10) 0.0031(9) -0.0008(10) 0.0044(11)
C11 0.0830(18) 0.0686(16) 0.0301(10) 0.0042(10) 0.0187(12) -0.0052(13)
C12 0.0711(16) 0.0554(14) 0.0409(11) 0.0006(10) 0.0304(12) -0.0046(11)
C13 0.0480(12) 0.0351(10) 0.0366(10) -0.0005(8) 0.0168(9) -0.0011(8)
C14 0.0432(11) 0.0315(9) 0.0294(9) -0.0009(7) 0.0107(8) -0.0006(8)
C15 0.0414(11) 0.0364(10) 0.0307(9) 0.0015(7) 0.0127(8) -0.0031(8)
C16 0.0399(11) 0.0365(10) 0.0294(9) 0.0061(8) 0.0069(8) -0.0026(8)
C17 0.0463(12) 0.0400(11) 0.0481(11) 0.0027(9) 0.0107(10) 0.0014(9)
C18 0.0403(12) 0.0514(13) 0.0690(15) 0.0090(11) 0.0150(11) 0.0035(10)
C19 0.0387(12) 0.0615(15) 0.0615(14) 0.0139(12) 0.0000(11) -0.0083(11)
C20 0.0528(14) 0.0545(13) 0.0370(10) 0.0060(9) -0.0003(10) -0.0114(11)
C21 0.0481(12) 0.0466(12) 0.0309(9) 0.0057(8) 0.0089(9) -0.0007(9)
C22 0.0516(13) 0.0593(14) 0.0715(15) -0.0099(12) 0.0365(12) -0.0056(11)

loop_
_atom_type_symbol
_atom_type_description
_atom_type_scat_dispersion_real
_atom_type_scat_dispersion_imag
_atom_type_scat_source
C C 0.0033 0.0016 'International Tables Vol C Tables 4.2.6.8 and 6.1.1.4'
H H 0.0000 0.0000 'International Tables Vol C Tables 4.2.6.8 and 6.1.1.4'
O O 0.0106 0.0060 'International Tables Vol C Tables 4.2.6.8 and 6.1.1.4'

loop_
_geom_angle_atom_site_label_1
_geom_angle_atom_site_label_2
_geom_angle_atom_site_label_3
_geom_angle
_geom_angle_site_symmetry_1
_geom_angle_site_symmetry_3
_geom_angle_publ_flag
C1 O1 H1O 106.5(14) . . ?
C3 O3 C15 106.25(13) . . ?
C13 O4 C22 119.05(16) . . ?
O1 C1 C2 109.93(14) . . ?
O1 C1 C14 108.87(14) . . ?
C2 C1 C14 109.75(15) . . ?
O1 C1 C15 108.31(14) . . ?
C2 C1 C15 98.56(14) . . ?
C14 C1 C15 120.80(15) . . ?
C3 C2 C7 122.39(18) . . ?
C3 C2 C1 109.68(16) . . ?
C7 C2 C1 127.93(17) . . ?
O3 C3 C2 111.86(16) . . ?
O3 C3 C4 127.68(19) . . ?
C2 C3 C4 120.5(2) . . ?
C3 C4 C5 117.0(2) . . ?
C3 C4 H4 121.5 . . ?
C5 C4 H4 121.5 . . ?
C6 C5 C4 122.9(2) . . ?
C6 C5 H5 118.5 . . ?
C4 C5 H5 118.5 . . ?
C5 C6 C7 118.9(2) . . ?
C5 C6 H6 120.5 . . ?
C7 C6 H6 120.5 . . ?
C2 C7 C6 118.0(2) . . ?
C2 C7 C8 116.44(17) . . ?
C6 C7 C8 125.23(19) . . ?
O2 C8 C7 121.6(2) . . ?
O2 C8 C9 121.38(19) . . ?
C7 C8 C9 117.00(17) . . ?
C10 C9 C14 120.0(2) . . ?
C10 C9 C8 116.83(18) . . ?
C14 C9 C8 123.17(17) . . ?
C11 C10 C9 120.1(2) . . ?
C11 C10 H10 119.9 . . ?
C9 C10 H10 119.9 . . ?
C10 C11 C12 120.63(19) . . ?
C10 C11 H11 119.7 . . ?
C12 C11 H11 119.7 . . ?
C11 C12 C13 120.1(2) . . ?
C11 C12 H12 119.9 . . ?
C13 C12 H12 119.9 . . ?
O4 C13 C12 123.74(19) . . ?
O4 C13 C14 115.61(16) . . ?
C12 C13 C14 120.65(19) . . ?
C13 C14 C9 118.45(17) . . ?
C13 C14 C1 121.69(16) . . ?
C9 C14 C1 119.39(17) . . ?
O3 C15 C16 106.45(14) . . ?
O3 C15 C1 103.29(14) . . ?
C16 C15 C1 122.03(15) . . ?
O3 C15 H15 108.1 . . ?
C16 C15 H15 108.1 . . ?
C1 C15 H15 108.1 . . ?
C17 C16 C21 118.50(18) . . ?
C17 C16 C15 119.09(17) . . ?
C21 C16 C15 122.29(18) . . ?
C16 C17 C18 120.9(2) . . ?
C16 C17 H17 119.5 . . ?
C18 C17 H17 119.5 . . ?
C19 C18 C17 120.0(2) . . ?
C19 C18 H18 120.0 . . ?
C17 C18 H18 120.0 . . ?
C18 C19 C20 119.8(2) . . ?
C18 C19 H19 120.1 . . ?
C20 C19 H19 120.1 . . ?
C19 C20 C21 120.2(2) . . ?
C19 C20 H20 119.9 . . ?
C21 C20 H20 119.9 . . ?
C20 C21 C16 120.6(2) . . ?
C20 C21 H21 119.7 . . ?
C16 C21 H21 119.7 . . ?
O4 C22 H22A 109.5 . . ?
O4 C22 H22B 109.5 . . ?
H22A C22 H22B 109.5 . . ?
O4 C22 H22C 109.5 . . ?
H22A C22 H22C 109.5 . . ?
H22B C22 H22C 109.5 . . ?

loop_
_geom_bond_atom_site_label_1
_geom_bond_atom_site_label_2
_geom_bond_distance
_geom_bond_site_symmetry_2
_geom_bond_publ_flag
O1 C1 1.434(2) . ?
O1 H1O 0.92(2) . ?
O2 C8 1.227(2) . ?
O3 C3 1.362(2) . ?
O3 C15 1.487(2) . ?
O4 C13 1.348(2) . ?
O4 C22 1.430(2) . ?
C1 C2 1.492(3) . ?
C1 C14 1.523(2) . ?
C1 C15 1.563(3) . ?
C2 C3 1.370(3) . ?
C2 C7 1.380(3) . ?
C3 C4 1.382(3) . ?
C4 C5 1.388(3) . ?
C4 H4 0.9500 . ?
C5 C6 1.387(3) . ?
C5 H5 0.9500 . ?
C6 C7 1.390(3) . ?
C6 H6 0.9500 . ?
C7 C8 1.471(3) . ?
C8 C9 1.486(3) . ?
C9 C10 1.400(3) . ?
C9 C14 1.406(3) . ?
C10 C11 1.369(3) . ?
C10 H10 0.9500 . ?
C11 C12 1.376(3) . ?
C11 H11 0.9500 . ?
C12 C13 1.389(3) . ?
C12 H12 0.9500 . ?
C13 C14 1.395(3) . ?
C15 C16 1.495(3) . ?
C15 H15 1.0000 . ?
C16 C17 1.382(3) . ?
C16 C21 1.387(3) . ?
C17 C18 1.386(3) . ?
C17 H17 0.9500 . ?
C18 C19 1.375(3) . ?
C18 H18 0.9500 . ?
C19 C20 1.378(3) . ?
C19 H19 0.9500 . ?
C20 C21 1.382(3) . ?
C20 H20 0.9500 . ?
C21 H21 0.9500 . ?
C22 H22A 0.9800 . ?
C22 H22B 0.9800 . ?
C22 H22C 0.9800 . ?

loop_
_geom_hbond_atom_site_label_D
_geom_hbond_atom_site_label_H
_geom_hbond_atom_site_label_A
_geom_hbond_distance_DH
_geom_hbond_distance_HA
_geom_hbond_distance_DA
_geom_hbond_angle_DHA
_geom_hbond_site_symmetry_A
O1 H1O O2 0.92(2) 1.90(2) 2.809(2) 167(2) 3_666

loop_
_geom_torsion_atom_site_label_1
_geom_torsion_atom_site_label_2
_geom_torsion_atom_site_label_3
_geom_torsion_atom_site_label_4
_geom_torsion
_geom_torsion_site_symmetry_1
_geom_torsion_site_symmetry_2
_geom_torsion_site_symmetry_3
_geom_torsion_site_symmetry_4
_geom_torsion_publ_flag
O1 C1 C2 C3 -88.72(18) . . . . ?
C14 C1 C2 C3 151.55(16) . . . . ?
C15 C1 C2 C3 24.38(18) . . . . ?
O1 C1 C2 C7 91.4(2) . . . . ?
C14 C1 C2 C7 -28.3(3) . . . . ?
C15 C1 C2 C7 -155.45(18) . . . . ?
C15 O3 C3 C2 -13.5(2) . . . . ?
C15 O3 C3 C4 165.7(2) . . . . ?
C7 C2 C3 O3 171.68(16) . . . . ?
C1 C2 C3 O3 -8.2(2) . . . . ?
C7 C2 C3 C4 -7.6(3) . . . . ?
C1 C2 C3 C4 172.55(18) . . . . ?
O3 C3 C4 C5 -175.9(2) . . . . ?
C2 C3 C4 C5 3.3(3) . . . . ?
C3 C4 C5 C6 1.8(4) . . . . ?
C4 C5 C6 C7 -2.7(4) . . . . ?
C3 C2 C7 C6 6.5(3) . . . . ?
C1 C2 C7 C6 -173.64(18) . . . . ?
C3 C2 C7 C8 -166.92(18) . . . . ?
C1 C2 C7 C8 12.9(3) . . . . ?
C5 C6 C7 C2 -1.4(3) . . . . ?
C5 C6 C7 C8 171.4(2) . . . . ?
C2 C7 C8 O2 -173.81(18) . . . . ?
C6 C7 C8 O2 13.3(3) . . . . ?
C2 C7 C8 C9 9.1(3) . . . . ?
C6 C7 C8 C9 -163.81(19) . . . . ?
O2 C8 C9 C10 -8.8(3) . . . . ?
C7 C8 C9 C10 168.29(18) . . . . ?
O2 C8 C9 C14 169.72(18) . . . . ?
C7 C8 C9 C14 -13.2(3) . . . . ?
C14 C9 C10 C11 -1.6(3) . . . . ?
C8 C9 C10 C11 177.0(2) . . . . ?
C9 C10 C11 C12 0.3(3) . . . . ?
C10 C11 C12 C13 0.3(4) . . . . ?
C22 O4 C13 C12 7.3(3) . . . . ?
C22 O4 C13 C14 -171.69(17) . . . . ?
C11 C12 C13 O4 -178.5(2) . . . . ?
C11 C12 C13 C14 0.4(3) . . . . ?
O4 C13 C14 C9 177.37(16) . . . . ?
C12 C13 C14 C9 -1.7(3) . . . . ?
O4 C13 C14 C1 5.3(3) . . . . ?
C12 C13 C14 C1 -173.75(18) . . . . ?
C10 C9 C14 C13 2.2(3) . . . . ?
C8 C9 C14 C13 -176.21(17) . . . . ?
C10 C9 C14 C1 174.50(18) . . . . ?
C8 C9 C14 C1 -4.0(3) . . . . ?
O1 C1 C14 C13 73.7(2) . . . . ?
C2 C1 C14 C13 -165.94(17) . . . . ?
C15 C1 C14 C13 -52.5(2) . . . . ?
O1 C1 C14 C9 -98.30(19) . . . . ?
C2 C1 C14 C9 22.1(2) . . . . ?
C15 C1 C14 C9 135.53(18) . . . . ?
C3 O3 C15 C16 157.94(15) . . . . ?
C3 O3 C15 C1 28.30(17) . . . . ?
O1 C1 C15 O3 83.62(16) . . . . ?
C2 C1 C15 O3 -30.77(16) . . . . ?
C14 C1 C15 O3 -149.95(15) . . . . ?
O1 C1 C15 C16 -35.8(2) . . . . ?
C2 C1 C15 C16 -150.17(16) . . . . ?
C14 C1 C15 C16 90.6(2) . . . . ?
O3 C15 C16 C17 121.90(18) . . . . ?
C1 C15 C16 C17 -120.2(2) . . . . ?
O3 C15 C16 C21 -54.0(2) . . . . ?
C1 C15 C16 C21 63.9(2) . . . . ?
C21 C16 C17 C18 0.2(3) . . . . ?
C15 C16 C17 C18 -175.84(17) . . . . ?
C16 C17 C18 C19 -0.5(3) . . . . ?
C17 C18 C19 C20 0.3(3) . . . . ?
C18 C19 C20 C21 0.2(3) . . . . ?
C19 C20 C21 C16 -0.5(3) . . . . ?
C17 C16 C21 C20 0.3(3) . . . . ?
C15 C16 C21 C20 176.23(17) . . . . ?
